data_4502401
loop_
_publ_author_name
'Seaton, Colin C.'
'Chadwick, Keith'
'Sadiq, Ghazala'
'Guo, Kun'
'Davey, Roger J.'

_publ_section_title
;
 Designing Acid/Acid Co-Crystals through the Application of Hammett
 Substituent Constants
;
_journal_issue 2
_journal_name_full 'Crystal Growth &amp; Design'
_journal_page_first 726
_journal_paper_doi 10.1021/cg9011235
_journal_volume 10
_journal_year 2010
_chemical_formula_moiety 'C7 H9 N2 O2, C7 H3 N2 O6'
_chemical_formula_sum 'C14 H12 N4 O8'
_chemical_formula_weight 364.28
_chemical_name_systematic
; 
 3,5-diaminobenzoic acid 3,5-dinitrobenozate 
;
_space_group_IT_number 14
_symmetry_cell_setting monoclinic
_symmetry_space_group_name_Hall '-P 2yn'
_symmetry_space_group_name_H-M 'P 1 21/n 1'
_atom_sites_solution_hydrogens geom
_atom_sites_solution_primary direct
_atom_sites_solution_secondary difmap
_audit_creation_method SHELXL-97
_cell_angle_alpha 90.00
_cell_angle_beta 101.669(7)
_cell_angle_gamma 90.00
_cell_formula_units_Z 4
_cell_length_a 7.0409(5)
_cell_length_b 14.9622(11)
_cell_length_c 13.8320(10)
_cell_measurement_reflns_used 3502
_cell_measurement_temperature 100(2)
_cell_measurement_theta_max 28.5021
_cell_measurement_theta_min 2.7120
_cell_volume 1427.05(18)
_computing_cell_refinement
;
CrysAlisPro, Oxford Diffraction Ltd.,
Version 1.171.33.31 (release 08-01-2009 CrysAlis171 .NET)
(compiled Jan  8 2009,16:24:04)
;
_computing_data_collection
;
CrysAlisPro, Oxford Diffraction Ltd.,
Version 1.171.33.31 (release 08-01-2009 CrysAlis171 .NET)
(compiled Jan  8 2009,16:24:04)
;
_computing_data_reduction
;
CrysAlisPro, Oxford Diffraction Ltd.,
Version 1.171.33.31 (release 08-01-2009 CrysAlis171 .NET)
(compiled Jan  8 2009,16:24:04)
;
_computing_molecular_graphics CrystalMaker
_computing_structure_refinement 'SHELXL-97 (Sheldrick, 1997)'
_computing_structure_solution 'SHELXS-97 (Sheldrick, 1990)'
_diffrn_ambient_temperature 100(2)
_diffrn_detector_area_resol_mean 8.3367
_diffrn_measured_fraction_theta_full 0.998
_diffrn_measured_fraction_theta_max 0.885
_diffrn_measurement_device_type 'Oxford Diffraction XCalibur 2'
_diffrn_measurement_method '\w scans'
_diffrn_radiation_monochromator graphite
_diffrn_radiation_source 'fine-focus sealed tube'
_diffrn_radiation_type MoK\a
_diffrn_radiation_wavelength 0.71073
_diffrn_reflns_av_R_equivalents 0.0399
_diffrn_reflns_av_sigmaI/netI 0.0630
_diffrn_reflns_limit_h_max 9
_diffrn_reflns_limit_h_min -9
_diffrn_reflns_limit_k_max 19
_diffrn_reflns_limit_k_min -16
_diffrn_reflns_limit_l_max 18
_diffrn_reflns_limit_l_min -17
_diffrn_reflns_number 9932
_diffrn_reflns_theta_full 26.50
_diffrn_reflns_theta_max 28.62
_diffrn_reflns_theta_min 3.03
_exptl_absorpt_coefficient_mu 0.142
_exptl_absorpt_correction_T_max 1.00000
_exptl_absorpt_correction_T_min 0.72490
_exptl_absorpt_correction_type multi-scan
_exptl_absorpt_process_details
;
CrysAlis RED, Oxford Diffraction Ltd.,
Version 1.171.33.31 (release 08-01-2009 CrysAlis171 .NET)
(compiled Jan  8 2009,16:24:04)
Empirical absorption correction using spherical harmonics,
 implemented in SCALE3 ABSPACK scaling algorithm.
;
_exptl_crystal_colour brown
_exptl_crystal_density_diffrn 1.696
_exptl_crystal_density_method 'not measured'
_exptl_crystal_description needle
_exptl_crystal_F_000 752
_exptl_crystal_size_max 0.5
_exptl_crystal_size_mid 0.15
_exptl_crystal_size_min 0.07
_refine_diff_density_max 0.298
_refine_diff_density_min -0.193
_refine_diff_density_rms 0.052
_refine_ls_extinction_method none
_refine_ls_goodness_of_fit_ref 0.753
_refine_ls_hydrogen_treatment mixed
_refine_ls_matrix_type full
_refine_ls_number_parameters 256
_refine_ls_number_reflns 3246
_refine_ls_number_restraints 0
_refine_ls_restrained_S_all 0.753
_refine_ls_R_factor_all 0.0640
_refine_ls_R_factor_gt 0.0353
_refine_ls_shift/su_max 0.063
_refine_ls_shift/su_mean 0.006
_refine_ls_structure_factor_coef Fsqd
_refine_ls_weighting_details 'calc w=1/[\s^2^(Fo^2^)+(0.0598P)^2^+0.0000P] where P=(Fo^2^+2Fc^2^)/3'
_refine_ls_weighting_scheme calc
_refine_ls_wR_factor_gt 0.0811
_refine_ls_wR_factor_ref 0.0883
_reflns_number_gt 2083
_reflns_number_total 3246
_reflns_threshold_expression >2sigma(I)
_cod_data_source_file cg9011235_si_007.cif
_cod_data_source_block 35dnba_35dba
_cod_database_code 4502401

loop_
_symmetry_equiv_pos_as_xyz
'x, y, z'
'-x+1/2, y+1/2, -z+1/2'
'-x, -y, -z'
'x-1/2, -y-1/2, z-1/2'

loop_
_atom_site_label
_atom_site_type_symbol
_atom_site_fract_x
_atom_site_fract_y
_atom_site_fract_z
_atom_site_U_iso_or_equiv
_atom_site_adp_type
_atom_site_occupancy
_atom_site_symmetry_multiplicity
_atom_site_calc_flag
_atom_site_refinement_flags
O O 0.16241(16) 0.21607(7) 0.51744(8) 0.0161(3) Uani 1 1 d .
O0AA O 0.23732(18) -0.14052(8) 0.78398(9) 0.0256(3) Uani 1 1 d .
O1AA O -0.10937(16) 0.26146(8) 0.56158(8) 0.0188(3) Uani 1 1 d .
O2AA O -0.01291(18) 0.22287(8) 0.92731(8) 0.0229(3) Uani 1 1 d .
N N 0.0417(2) 0.14566(10) 0.92164(10) 0.0175(3) Uani 1 1 d .
O3AA O 0.23514(19) -0.11469(8) 0.62986(9) 0.0287(3) Uani 1 1 d .
C C 0.0392(2) 0.17440(11) 0.74723(11) 0.0132(3) Uani 1 1 d .
H H -0.0020 0.2323 0.7560 0.016 Uiso 1 1 calc R
N0AA N 0.2130(2) -0.09125(9) 0.71141(11) 0.0192(3) Uani 1 1 d .
O4AA O 0.07280(18) 0.09297(8) 0.99142(8) 0.0243(3) Uani 1 1 d .
C1AA C 0.1549(2) 0.00167(10) 0.72384(12) 0.0148(3) Uani 1 1 d .
C2AA C 0.0700(2) 0.14652(10) 0.65568(11) 0.0130(3) Uani 1 1 d .
C3AA C 0.1319(2) 0.05983(11) 0.64425(12) 0.0136(3) Uani 1 1 d .
H3AA H 0.1575 0.0410 0.5841 0.016 Uiso 1 1 calc R
C4AA C 0.1255(2) 0.02748(11) 0.81560(12) 0.0153(4) Uani 1 1 d .
H4AA H 0.1417 -0.0122 0.8684 0.018 Uiso 1 1 calc R
C5AA C 0.0710(2) 0.11465(11) 0.82480(11) 0.0142(3) Uani 1 1 d .
C0AA C 0.0352(2) 0.21260(11) 0.57109(11) 0.0137(3) Uani 1 1 d .
O5AA O 0.20508(17) 0.57962(8) 0.06640(8) 0.0186(3) Uani 1 1 d .
H5AA H 0.2472 0.6264 0.0482 0.028 Uiso 1 1 calc R
C6AA C 0.2192(2) 0.58164(11) 0.16314(11) 0.0131(3) Uani 1 1 d .
N1AA N 0.0503(2) 0.26102(9) 0.13514(10) 0.0134(3) Uani 1 1 d .
O6AA O 0.28697(18) 0.64432(8) 0.21415(8) 0.0212(3) Uani 1 1 d .
C7AA C 0.0577(2) 0.34149(11) 0.29066(11) 0.0125(3) Uani 1 1 d .
H7AA H 0.0262 0.2884 0.3187 0.015 Uiso 1 1 calc R
N2AA N 0.0686(2) 0.41890(11) 0.44415(10) 0.0183(3) Uani 1 1 d .
C8AA C 0.0892(2) 0.41953(11) 0.34702(11) 0.0128(3) Uani 1 1 d .
C9AA C 0.1517(2) 0.49851(10) 0.20402(11) 0.0128(3) Uani 1 1 d .
C0BA C 0.1383(2) 0.49786(11) 0.30314(11) 0.0136(3) Uani 1 1 d .
H0BA H 0.1622 0.5500 0.3403 0.016 Uiso 1 1 calc R
C1BA C 0.0738(2) 0.34391(11) 0.19324(11) 0.0126(3) Uani 1 1 d .
C2BA C 0.1169(2) 0.42116(11) 0.14738(11) 0.0123(3) Uani 1 1 d .
H2BA H 0.1225 0.4215 0.0808 0.015 Uiso 1 1 calc R
H2AA H 0.058(3) 0.3686(13) 0.4735(13) 0.022(5) Uiso 1 1 d .
H1BB H -0.069(3) 0.2650(13) 0.0896(15) 0.033(6) Uiso 1 1 d .
H2AB H 0.122(3) 0.4651(14) 0.4800(14) 0.030(6) Uiso 1 1 d .
H1BC H 0.169(3) 0.2551(14) 0.1026(17) 0.052(7) Uiso 1 1 d .
H1BA H 0.055(3) 0.2078(14) 0.1797(15) 0.040(6) Uiso 1 1 d .

loop_
_atom_site_aniso_label
_atom_site_aniso_U_11
_atom_site_aniso_U_22
_atom_site_aniso_U_33
_atom_site_aniso_U_23
_atom_site_aniso_U_13
_atom_site_aniso_U_12
O 0.0192(6) 0.0162(6) 0.0150(6) 0.0007(5) 0.0085(5) 0.0000(5)
O0AA 0.0260(7) 0.0179(7) 0.0336(7) 0.0103(6) 0.0080(6) 0.0043(5)
O1AA 0.0182(7) 0.0199(7) 0.0199(6) 0.0044(5) 0.0075(5) 0.0043(5)
O2AA 0.0256(7) 0.0271(8) 0.0163(6) -0.0033(5) 0.0052(5) 0.0076(6)
N 0.0144(7) 0.0231(8) 0.0153(7) -0.0003(6) 0.0037(6) -0.0031(6)
O3AA 0.0399(8) 0.0197(7) 0.0287(7) -0.0050(6) 0.0120(6) 0.0050(6)
C 0.0111(8) 0.0135(8) 0.0153(8) -0.0009(6) 0.0034(7) -0.0004(6)
N0AA 0.0168(8) 0.0144(8) 0.0274(8) 0.0011(6) 0.0065(6) 0.0005(6)
O4AA 0.0329(8) 0.0270(8) 0.0136(6) 0.0044(5) 0.0061(5) -0.0070(6)
C1AA 0.0111(8) 0.0129(9) 0.0205(9) -0.0004(7) 0.0032(7) -0.0008(6)
C2AA 0.0094(8) 0.0146(9) 0.0155(8) -0.0003(6) 0.0038(6) -0.0020(6)
C3AA 0.0104(8) 0.0168(9) 0.0146(8) -0.0013(6) 0.0048(7) -0.0011(6)
C4AA 0.0123(8) 0.0173(9) 0.0164(8) 0.0042(7) 0.0029(7) -0.0022(6)
C5AA 0.0108(8) 0.0203(9) 0.0126(8) -0.0025(6) 0.0053(6) -0.0022(7)
C0AA 0.0161(9) 0.0133(9) 0.0115(8) -0.0028(6) 0.0023(7) -0.0025(7)
O5AA 0.0277(7) 0.0156(7) 0.0143(6) 0.0017(5) 0.0080(5) -0.0054(5)
C6AA 0.0120(8) 0.0138(9) 0.0136(8) 0.0008(6) 0.0032(6) 0.0035(6)
N1AA 0.0158(8) 0.0130(8) 0.0114(7) -0.0011(6) 0.0028(6) -0.0001(6)
O6AA 0.0309(7) 0.0156(7) 0.0163(6) -0.0006(5) 0.0029(5) -0.0068(5)
C7AA 0.0119(8) 0.0118(8) 0.0140(8) 0.0026(6) 0.0030(6) 0.0003(6)
N2AA 0.0308(9) 0.0133(8) 0.0127(7) 0.0002(6) 0.0087(6) -0.0011(7)
C8AA 0.0113(8) 0.0156(9) 0.0123(8) 0.0021(6) 0.0044(6) 0.0034(6)
C9AA 0.0099(8) 0.0132(9) 0.0153(8) 0.0021(6) 0.0024(6) 0.0008(6)
C0BA 0.0135(8) 0.0121(9) 0.0152(8) -0.0023(6) 0.0028(6) 0.0016(6)
C1BA 0.0110(8) 0.0139(9) 0.0129(8) -0.0020(6) 0.0029(6) 0.0004(6)
C2BA 0.0112(8) 0.0157(9) 0.0106(8) -0.0012(6) 0.0030(6) 0.0011(6)

loop_
_atom_type_symbol
_atom_type_description
_atom_type_scat_dispersion_real
_atom_type_scat_dispersion_imag
_atom_type_scat_source
C C 0.0033 0.0016 'International Tables Vol C Tables 4.2.6.8 and 6.1.1.4'
H H 0.0000 0.0000 'International Tables Vol C Tables 4.2.6.8 and 6.1.1.4'
N N 0.0061 0.0033 'International Tables Vol C Tables 4.2.6.8 and 6.1.1.4'
O O 0.0106 0.0060 'International Tables Vol C Tables 4.2.6.8 and 6.1.1.4'

loop_
_geom_angle_atom_site_label_1
_geom_angle_atom_site_label_2
_geom_angle_atom_site_label_3
_geom_angle
O2AA N O4AA 124.20(14)
O2AA N C5AA 117.35(13)
O4AA N C5AA 118.45(14)
C5AA C C2AA 118.88(15)
C5AA C H 120.6
C2AA C H 120.6
O3AA N0AA O0AA 124.01(15)
O3AA N0AA C1AA 118.07(14)
O0AA N0AA C1AA 117.91(14)
C4AA C1AA C3AA 122.58(15)
C4AA C1AA N0AA 117.97(14)
C3AA C1AA N0AA 119.44(14)
C3AA C2AA C 119.62(15)
C3AA C2AA C0AA 121.88(14)
C C2AA C0AA 118.50(14)
C1AA C3AA C2AA 119.03(15)
C1AA C3AA H3AA 120.5
C2AA C3AA H3AA 120.5
C5AA C4AA C1AA 116.58(15)
C5AA C4AA H4AA 121.7
C1AA C4AA H4AA 121.7
C4AA C5AA C 123.22(15)
C4AA C5AA N 118.52(14)
C C5AA N 118.25(15)
O1AA C0AA O 124.99(15)
O1AA C0AA C2AA 117.95(14)
O C0AA C2AA 116.99(14)
C6AA O5AA H5AA 109.5
O6AA C6AA O5AA 123.16(15)
O6AA C6AA C9AA 123.07(14)
O5AA C6AA C9AA 113.72(13)
C1BA N1AA H1BB 107.3(12)
C1BA N1AA H1BC 107.4(12)
H1BB N1AA H1BC 114.1(17)
C1BA N1AA H1BA 110.3(11)
H1BB N1AA H1BA 111.7(16)
H1BC N1AA H1BA 105.9(16)
C1BA C7AA C8AA 119.32(14)
C1BA C7AA H7AA 120.3
C8AA C7AA H7AA 120.3
C8AA N2AA H2AA 120.0(12)
C8AA N2AA H2AB 115.0(13)
H2AA N2AA H2AB 118.8(18)
N2AA C8AA C7AA 120.11(14)
N2AA C8AA C0BA 120.88(15)
C7AA C8AA C0BA 119.00(14)
C2BA C9AA C0BA 120.61(14)
C2BA C9AA C6AA 121.08(14)
C0BA C9AA C6AA 118.13(14)
C9AA C0BA C8AA 120.40(14)
C9AA C0BA H0BA 119.8
C8AA C0BA H0BA 119.8
C7AA C1BA C2BA 122.76(14)
C7AA C1BA N1AA 119.43(14)
C2BA C1BA N1AA 117.78(13)
C1BA C2BA C9AA 117.87(14)
C1BA C2BA H2BA 121.1
C9AA C2BA H2BA 121.1

loop_
_geom_bond_atom_site_label_1
_geom_bond_atom_site_label_2
_geom_bond_distance
O C0AA 1.2743(18)
O0AA N0AA 1.2291(18)
O1AA C0AA 1.2387(19)
O2AA N 1.2249(17)
N O4AA 1.2311(17)
N C5AA 1.471(2)
O3AA N0AA 1.2210(18)
C C5AA 1.380(2)
C C2AA 1.391(2)
C H 0.9300
N0AA C1AA 1.469(2)
C1AA C4AA 1.382(2)
C1AA C3AA 1.387(2)
C2AA C3AA 1.387(2)
C2AA C0AA 1.513(2)
C3AA H3AA 0.9300
C4AA C5AA 1.373(2)
C4AA H4AA 0.9300
O5AA C6AA 1.3220(18)
O5AA H5AA 0.8200
C6AA O6AA 1.2120(19)
C6AA C9AA 1.484(2)
N1AA C1BA 1.469(2)
N1AA H1BB 0.95(2)
N1AA H1BC 1.03(2)
N1AA H1BA 1.00(2)
C7AA C1BA 1.375(2)
C7AA C8AA 1.397(2)
C7AA H7AA 0.9300
N2AA C8AA 1.3802(19)
N2AA H2AA 0.866(19)
N2AA H2AB 0.89(2)
C8AA C0BA 1.395(2)
C9AA C2BA 1.391(2)
C9AA C0BA 1.393(2)
C0BA H0BA 0.9300
C1BA C2BA 1.381(2)
C2BA H2BA 0.9300

loop_
_geom_hbond_atom_site_label_D
_geom_hbond_atom_site_label_H
_geom_hbond_atom_site_label_A
_geom_hbond_distance_DH
_geom_hbond_distance_HA
_geom_hbond_distance_DA
_geom_hbond_angle_DHA
_geom_hbond_site_symmetry_A
O5AA H5AA O 0.82 1.81 2.6117(15) 167.1 2
N2AA H2AA O 0.866(19) 2.438(19) 3.2253(19) 151.5(16) .
N2AA H2AA O1AA 0.866(19) 2.45(2) 3.2529(19) 154.0(16) .
N1AA H1BB O 0.95(2) 1.97(2) 2.9034(19) 168.4(17) 4_565
N2AA H2AB N2AA 0.89(2) 2.55(2) 3.133(3) 124.2(15) 3_566
N1AA H1BC O1AA 1.03(2) 1.78(2) 2.8062(18) 172.4(19) 4_665
N1AA H1BA O6AA 1.00(2) 1.91(2) 2.7821(19) 143.8(17) 2_545
N1AA H1BA O0AA 1.00(2) 2.43(2) 3.0856(19) 122.3(15) 3_556
